data_4037851
loop_
_publ_author_name
'Bracken, Cormac'
'Baumann, Marcus'

_publ_section_title
;
 Development of a Continuous Flow Photoisomerization Reaction Converting
 Isoxazoles into Diverse Oxazole Products.
;
_journal_name_full 'The Journal of organic chemistry'
_journal_paper_doi 10.1021/acs.joc.9b03399
_journal_year 2020
_chemical_formula_moiety '2 (C17 H13 N3 O5), H2 O'
_chemical_formula_sum 'C34 H28 N6 O11'
_chemical_formula_weight 696.62
_space_group_crystal_system monoclinic
_space_group_IT_number 15
_space_group_name_Hall '-C 2yc'
_space_group_name_H-M_alt 'C 1 2/c 1'
_atom_sites_solution_hydrogens mixed
_atom_sites_solution_primary direct
_atom_sites_solution_secondary difmap
_audit_creation_method SHELXL-2014
_cell_angle_alpha 90
_cell_angle_beta 105.039(3)
_cell_angle_gamma 90
_cell_formula_units_Z 4
_cell_length_a 19.0650(5)
_cell_length_b 8.0448(2)
_cell_length_c 21.6927(5)
_cell_measurement_reflns_used 5473
_cell_measurement_temperature 100(2)
_cell_measurement_theta_max 30.7560
_cell_measurement_theta_min 3.7840
_cell_volume 3213.14(14)
_computing_cell_refinement 'CrysAlisPro 1.171.38.41 (Rigaku OD, 2015)'
_computing_data_collection 'CrysAlisPro 1.171.38.41 (Rigaku OD, 2015)'
_computing_data_reduction 'CrysAlisPro 1.171.38.41 (Rigaku OD, 2015)'
_computing_structure_refinement 'SHELXL-2014 (Sheldrick, 2014)'
_diffrn_ambient_temperature 100(2)
_diffrn_detector_area_resol_mean 10.3196
_diffrn_measured_fraction_theta_full 0.997
_diffrn_measured_fraction_theta_max 0.893
_diffrn_measurement_device_type 'SuperNova, Dual, Cu at zero, Atlas'
_diffrn_measurement_method '\w scans'
_diffrn_radiation_type MoK\a
_diffrn_radiation_wavelength 0.71073
_diffrn_reflns_av_R_equivalents 0.0191
_diffrn_reflns_av_unetI/netI 0.0249
_diffrn_reflns_Laue_measured_fraction_full 0.997
_diffrn_reflns_Laue_measured_fraction_max 0.893
_diffrn_reflns_limit_h_max 22
_diffrn_reflns_limit_h_min -26
_diffrn_reflns_limit_k_max 10
_diffrn_reflns_limit_k_min -11
_diffrn_reflns_limit_l_max 25
_diffrn_reflns_limit_l_min -30
_diffrn_reflns_number 11474
_diffrn_reflns_point_group_measured_fraction_full 0.997
_diffrn_reflns_point_group_measured_fraction_max 0.893
_diffrn_reflns_theta_full 25.242
_diffrn_reflns_theta_max 30.916
_diffrn_reflns_theta_min 2.832
_diffrn_source 'micro-focus sealed X-ray tube'
_exptl_absorpt_coefficient_mu 0.110
_exptl_absorpt_correction_T_max 0.980
_exptl_absorpt_correction_T_min 0.968
_exptl_absorpt_correction_type gaussian
_exptl_absorpt_process_details
; 
CrysAlisPro 1.171.38.41 (Rigaku Oxford Diffraction, 2015) 
Numerical absorption correction based on gaussian integration over 
a multifaceted crystal model 
Empirical absorption correction using spherical harmonics, 
implemented in SCALE3 ABSPACK scaling algorithm. 
;
_exptl_crystal_colour colourless
_exptl_crystal_density_diffrn 1.440
_exptl_crystal_description block
_exptl_crystal_F_000 1448
_exptl_crystal_size_max 0.403
_exptl_crystal_size_mid 0.269
_exptl_crystal_size_min 0.237
_refine_diff_density_max 0.309
_refine_diff_density_min -0.263
_refine_diff_density_rms 0.049
_refine_ls_extinction_method none
_refine_ls_goodness_of_fit_ref 1.053
_refine_ls_hydrogen_treatment mixed
_refine_ls_matrix_type full
_refine_ls_number_parameters 235
_refine_ls_number_reflns 4529
_refine_ls_number_restraints 0
_refine_ls_restrained_S_all 1.053
_refine_ls_R_factor_all 0.0505
_refine_ls_R_factor_gt 0.0417
_refine_ls_shift/su_max 0.001
_refine_ls_shift/su_mean 0.000
_refine_ls_structure_factor_coef Fsqd
_refine_ls_weighting_details 'w=1/[\s^2^(Fo^2^)+(0.0454P)^2^+2.2340P] where P=(Fo^2^+2Fc^2^)/3'
_refine_ls_weighting_scheme calc
_refine_ls_wR_factor_gt 0.0999
_refine_ls_wR_factor_ref 0.1068
_reflns_Friedel_coverage 0.000
_reflns_number_gt 3839
_reflns_number_total 4529
_reflns_threshold_expression 'I > 2\s(I)'
_cod_data_source_file jo9b03399_si_002.cif
_cod_data_source_block bau01
_cod_original_sg_symbol_H-M 'C 2/c'
_cod_database_code 4037851
_shelx_space_group_comment
; 
The symmetry employed for this shelxl refinement is uniquely defined 
by the following loop, which should always be used as a source of 
symmetry information in preference to the above space-group names. 
They are only intended as comments. 
;
_shelxl_version_number 2014-3

loop_
_space_group_symop_operation_xyz
'x, y, z'
'-x, y, -z+1/2'
'x+1/2, y+1/2, z'
'-x+1/2, y+1/2, -z+1/2'
'-x, -y, -z'
'x, -y, z-1/2'
'-x+1/2, -y+1/2, -z'
'x+1/2, -y+1/2, z-1/2'

loop_
_atom_site_label
_atom_site_type_symbol
_atom_site_fract_x
_atom_site_fract_y
_atom_site_fract_z
_atom_site_U_iso_or_equiv
_atom_site_adp_type
_atom_site_occupancy
_atom_site_site_symmetry_order
_atom_site_calc_flag
_atom_site_refinement_flags_posn
_atom_site_refinement_flags_adp
_atom_site_refinement_flags_occupancy
O1 O 0.34015(5) 0.42512(11) 0.58598(4) 0.02394(19) Uani 1 1 d . . .
C1 C 0.33385(7) 0.50216(16) 0.64070(6) 0.0268(3) Uani 1 1 d . . .
H1 H 0.3639 0.4795 0.6821 0.032 Uiso 1 1 calc R U .
C2 C 0.27973(7) 0.61373(16) 0.62802(5) 0.0238(2) Uani 1 1 d . . .
H2 H 0.2648 0.6825 0.6579 0.029 Uiso 1 1 calc R U .
C3 C 0.24908(6) 0.60842(15) 0.56081(5) 0.0212(2) Uani 1 1 d . . .
H3 H 0.2096 0.6730 0.5369 0.025 Uiso 1 1 calc R U .
C4 C 0.28732(6) 0.49301(13) 0.53780(5) 0.0170(2) Uani 1 1 d . . .
C5 C 0.28226(6) 0.43492(13) 0.47405(5) 0.0163(2) Uani 1 1 d . . .
O2 O 0.22379(5) 0.49314(11) 0.42935(4) 0.02327(19) Uani 1 1 d . . .
N1 N 0.22654(6) 0.43484(13) 0.36956(5) 0.0243(2) Uani 1 1 d . . .
C6 C 0.32323(6) 0.33707(14) 0.44595(5) 0.0173(2) Uani 1 1 d . . .
H6 H 0.3667 0.2789 0.4655 0.021 Uiso 1 1 calc R U .
C7 C 0.28547(6) 0.34291(14) 0.38051(5) 0.0176(2) Uani 1 1 d . . .
C8 C 0.30286(6) 0.26716(15) 0.32362(5) 0.0196(2) Uani 1 1 d . . .
O3 O 0.27044(5) 0.29995(14) 0.26977(4) 0.0362(3) Uani 1 1 d . . .
O4 O 0.35806(4) 0.16065(10) 0.34002(3) 0.01849(17) Uani 1 1 d . . .
C9 C 0.37737(6) 0.08416(15) 0.28504(5) 0.0212(2) Uani 1 1 d . . .
H9A H 0.4031 0.1659 0.2647 0.025 Uiso 1 1 calc R U .
H9B H 0.3328 0.0484 0.2530 0.025 Uiso 1 1 calc R U .
C10 C 0.42465(6) -0.06085(15) 0.30745(5) 0.0205(2) Uani 1 1 d . . .
C11 C 0.40855(7) -0.22632(16) 0.30329(6) 0.0274(3) Uani 1 1 d . . .
H11 H 0.3615 -0.2708 0.2853 0.033 Uiso 1 1 calc R U .
N2 N 0.46958(7) -0.32031(14) 0.32860(5) 0.0327(3) Uani 1 1 d . . .
C12 C 0.52194(7) -0.21034(16) 0.34774(6) 0.0277(3) Uani 1 1 d . . .
H12 H 0.5709 -0.2393 0.3676 0.033 Uiso 1 1 calc R U .
N3 N 0.49859(5) -0.05225(13) 0.33605(4) 0.0206(2) Uani 1 1 d . . .
C13 C 0.54487(6) 0.09482(16) 0.35343(5) 0.0218(2) Uani 1 1 d . . .
H13A H 0.5271 0.1831 0.3214 0.026 Uiso 1 1 calc R U .
H13B H 0.5950 0.0661 0.3522 0.026 Uiso 1 1 calc R U .
C14 C 0.54641(6) 0.16029(15) 0.41780(5) 0.0208(2) Uani 1 1 d . . .
O5 O 0.57075(5) 0.05372(11) 0.46805(4) 0.0252(2) Uani 1 1 d . . .
C15 C 0.53010(7) 0.30915(17) 0.43870(6) 0.0300(3) Uani 1 1 d . . .
H15 H 0.5124 0.4041 0.4134 0.036 Uiso 1 1 calc R U .
C16 C 0.54476(8) 0.29585(19) 0.50681(6) 0.0333(3) Uani 1 1 d . . .
H16 H 0.5389 0.3805 0.5356 0.040 Uiso 1 1 calc R U .
C17 C 0.56842(7) 0.14045(19) 0.52181(6) 0.0298(3) Uani 1 1 d . . .
H17 H 0.5817 0.0965 0.5639 0.036 Uiso 1 1 calc R U .
O6 O 0.5000 0.58738(15) 0.7500 0.0260(3) Uani 1 2 d S T P
H1O6 H 0.5098(10) 0.517(2) 0.7216(8) 0.050(5) Uiso 1 1 d . . .

loop_
_atom_site_aniso_label
_atom_site_aniso_U_11
_atom_site_aniso_U_22
_atom_site_aniso_U_33
_atom_site_aniso_U_23
_atom_site_aniso_U_13
_atom_site_aniso_U_12
O1 0.0249(4) 0.0295(4) 0.0149(4) -0.0004(3) 0.0007(3) 0.0089(4)
C1 0.0320(6) 0.0327(7) 0.0134(5) -0.0026(5) 0.0020(4) 0.0035(5)
C2 0.0296(6) 0.0257(6) 0.0173(5) -0.0044(4) 0.0080(4) -0.0004(5)
C3 0.0222(6) 0.0231(5) 0.0181(5) -0.0016(4) 0.0050(4) 0.0039(5)
C4 0.0174(5) 0.0180(5) 0.0146(5) 0.0004(4) 0.0023(4) 0.0021(4)
C5 0.0158(5) 0.0175(5) 0.0150(5) 0.0010(4) 0.0026(4) 0.0018(4)
O2 0.0230(4) 0.0303(5) 0.0143(4) -0.0039(3) 0.0008(3) 0.0121(3)
N1 0.0267(5) 0.0310(5) 0.0136(4) -0.0034(4) 0.0025(4) 0.0115(4)
C6 0.0161(5) 0.0209(5) 0.0142(5) 0.0007(4) 0.0025(4) 0.0039(4)
C7 0.0176(5) 0.0201(5) 0.0147(5) 0.0007(4) 0.0034(4) 0.0037(4)
C8 0.0189(5) 0.0252(6) 0.0146(5) 0.0014(4) 0.0039(4) 0.0068(4)
O3 0.0387(5) 0.0543(6) 0.0139(4) 0.0037(4) 0.0041(4) 0.0279(5)
O4 0.0179(4) 0.0253(4) 0.0116(3) -0.0018(3) 0.0025(3) 0.0072(3)
C9 0.0216(5) 0.0304(6) 0.0112(5) -0.0022(4) 0.0037(4) 0.0090(5)
C10 0.0213(5) 0.0274(6) 0.0118(5) -0.0031(4) 0.0024(4) 0.0069(5)
C11 0.0304(6) 0.0289(6) 0.0206(6) -0.0072(5) 0.0025(5) 0.0041(5)
N2 0.0425(7) 0.0258(5) 0.0263(6) -0.0050(4) 0.0029(5) 0.0107(5)
C12 0.0309(6) 0.0285(6) 0.0210(6) -0.0010(5) 0.0019(5) 0.0151(5)
N3 0.0214(5) 0.0254(5) 0.0140(4) -0.0001(4) 0.0029(3) 0.0085(4)
C13 0.0190(5) 0.0298(6) 0.0170(5) 0.0037(4) 0.0056(4) 0.0051(5)
C14 0.0174(5) 0.0273(6) 0.0180(5) 0.0019(4) 0.0052(4) -0.0003(4)
O5 0.0257(4) 0.0332(5) 0.0161(4) 0.0020(3) 0.0045(3) 0.0006(4)
C15 0.0330(7) 0.0301(6) 0.0282(6) -0.0026(5) 0.0105(5) 0.0013(5)
C16 0.0338(7) 0.0422(8) 0.0260(6) -0.0109(6) 0.0113(5) -0.0042(6)
C17 0.0271(6) 0.0470(8) 0.0161(5) -0.0041(5) 0.0072(5) -0.0081(6)
O6 0.0380(7) 0.0172(6) 0.0202(6) 0.000 0.0029(5) 0.000

loop_
_atom_type_symbol
_atom_type_description
_atom_type_scat_dispersion_real
_atom_type_scat_dispersion_imag
_atom_type_scat_source
C C 0.0033 0.0016 'International Tables Vol C Tables 4.2.6.8 and 6.1.1.4'
H H 0.0000 0.0000 'International Tables Vol C Tables 4.2.6.8 and 6.1.1.4'
N N 0.0061 0.0033 'International Tables Vol C Tables 4.2.6.8 and 6.1.1.4'
O O 0.0106 0.0060 'International Tables Vol C Tables 4.2.6.8 and 6.1.1.4'

loop_
_geom_angle_atom_site_label_1
_geom_angle_atom_site_label_2
_geom_angle_atom_site_label_3
_geom_angle
C4 O1 C1 105.62(9)
C2 C1 O1 111.12(10)
C2 C1 H1 124.4
O1 C1 H1 124.4
C1 C2 C3 106.22(10)
C1 C2 H2 126.9
C3 C2 H2 126.9
C4 C3 C2 106.33(10)
C4 C3 H3 126.8
C2 C3 H3 126.8
C3 C4 O1 110.71(10)
C3 C4 C5 131.99(10)
O1 C4 C5 117.29(9)
O2 C5 C6 109.91(9)
O2 C5 C4 114.36(9)
C6 C5 C4 135.71(10)
C5 O2 N1 109.07(8)
C7 N1 O2 104.96(9)
C5 C6 C7 103.20(9)
C5 C6 H6 128.4
C7 C6 H6 128.4
N1 C7 C6 112.85(10)
N1 C7 C8 116.37(10)
C6 C7 C8 130.75(10)
O3 C8 O4 124.95(10)
O3 C8 C7 123.19(10)
O4 C8 C7 111.85(9)
C8 O4 C9 113.52(8)
O4 C9 C10 108.85(9)
O4 C9 H9A 109.9
C10 C9 H9A 109.9
O4 C9 H9B 109.9
C10 C9 H9B 109.9
H9A C9 H9B 108.3
C11 C10 N3 105.28(10)
C11 C10 C9 129.90(11)
N3 C10 C9 124.78(11)
C10 C11 N2 110.93(12)
C10 C11 H11 124.5
N2 C11 H11 124.5
C12 N2 C11 104.46(11)
N2 C12 N3 112.80(11)
N2 C12 H12 123.6
N3 C12 H12 123.6
C12 N3 C10 106.53(10)
C12 N3 C13 124.42(10)
C10 N3 C13 129.02(10)
N3 C13 C14 113.07(9)
N3 C13 H13A 109.0
C14 C13 H13A 109.0
N3 C13 H13B 109.0
C14 C13 H13B 109.0
H13A C13 H13B 107.8
C15 C14 O5 110.44(11)
C15 C14 C13 133.04(12)
O5 C14 C13 116.50(10)
C17 O5 C14 106.24(10)
C14 C15 C16 106.29(12)
C14 C15 H15 126.9
C16 C15 H15 126.9
C17 C16 C15 106.44(12)
C17 C16 H16 126.8
C15 C16 H16 126.8
C16 C17 O5 110.60(11)
C16 C17 H17 124.7
O5 C17 H17 124.7

loop_
_geom_bond_atom_site_label_1
_geom_bond_atom_site_label_2
_geom_bond_distance
O1 C4 1.3634(13)
O1 C1 1.3717(14)
C1 C2 1.3412(18)
C1 H1 0.9500
C2 C3 1.4238(16)
C2 H2 0.9500
C3 C4 1.3532(16)
C3 H3 0.9500
C4 C5 1.4392(15)
C5 O2 1.3569(13)
C5 C6 1.3596(15)
O2 N1 1.3929(12)
N1 C7 1.3142(15)
C6 C7 1.4159(14)
C6 H6 0.9500
C7 C8 1.4890(15)
C8 O3 1.2005(14)
C8 O4 1.3320(13)
O4 C9 1.4713(12)
C9 C10 1.4773(16)
C9 H9A 0.9900
C9 H9B 0.9900
C10 C11 1.3638(18)
C10 N3 1.3868(15)
C11 N2 1.3767(16)
C11 H11 0.9500
N2 C12 1.3177(18)
C12 N3 1.3496(15)
C12 H12 0.9500
N3 C13 1.4655(16)
C13 C14 1.4855(16)
C13 H13A 0.9900
C13 H13B 0.9900
C14 C15 1.3452(18)
C14 O5 1.3698(14)
O5 C17 1.3695(15)
C15 C16 1.4347(19)
C15 H15 0.9500
C16 C17 1.340(2)
C16 H16 0.9500
C17 H17 0.9500
O6 H1O6 0.889(18)

loop_
_geom_hbond_atom_site_label_D
_geom_hbond_atom_site_label_H
_geom_hbond_atom_site_label_A
_geom_hbond_distance_DH
_geom_hbond_distance_HA
_geom_hbond_distance_DA
_geom_hbond_angle_DHA
_geom_hbond_site_symmetry_A
O6 H1O6 N2 0.889(18) 2.019(18) 2.8936(14) 167.3(17) 5_656

loop_
_geom_torsion_atom_site_label_1
_geom_torsion_atom_site_label_2
_geom_torsion_atom_site_label_3
_geom_torsion_atom_site_label_4
_geom_torsion
C4 O1 C1 C2 -0.05(14)
O1 C1 C2 C3 0.01(15)
C1 C2 C3 C4 0.04(14)
C2 C3 C4 O1 -0.07(14)
C2 C3 C4 C5 -179.11(12)
C1 O1 C4 C3 0.07(13)
C1 O1 C4 C5 179.27(10)
C3 C4 C5 O2 -8.05(19)
O1 C4 C5 O2 172.95(9)
C3 C4 C5 C6 169.82(13)
O1 C4 C5 C6 -9.2(2)
C6 C5 O2 N1 -1.08(13)
C4 C5 O2 N1 177.34(9)
C5 O2 N1 C7 0.78(13)
O2 C5 C6 C7 0.90(12)
C4 C5 C6 C7 -177.04(13)
O2 N1 C7 C6 -0.21(13)
O2 N1 C7 C8 -178.55(10)
C5 C6 C7 N1 -0.42(13)
C5 C6 C7 C8 177.62(12)
N1 C7 C8 O3 7.77(19)
C6 C7 C8 O3 -170.21(13)
N1 C7 C8 O4 -172.35(10)
C6 C7 C8 O4 9.67(18)
O3 C8 O4 C9 0.41(18)
C7 C8 O4 C9 -179.48(9)
C8 O4 C9 C10 -165.29(10)
O4 C9 C10 C11 102.35(14)
O4 C9 C10 N3 -80.47(13)
N3 C10 C11 N2 0.41(13)
C9 C10 C11 N2 178.01(11)
C10 C11 N2 C12 -0.06(14)
C11 N2 C12 N3 -0.35(14)
N2 C12 N3 C10 0.61(14)
N2 C12 N3 C13 178.76(10)
C11 C10 N3 C12 -0.60(12)
C9 C10 N3 C12 -178.35(11)
C11 C10 N3 C13 -178.64(11)
C9 C10 N3 C13 3.61(17)
C12 N3 C13 C14 -90.82(13)
C10 N3 C13 C14 86.90(14)
N3 C13 C14 C15 -122.54(15)
N3 C13 C14 O5 59.46(13)
C15 C14 O5 C17 0.71(14)
C13 C14 O5 C17 179.15(10)
O5 C14 C15 C16 -0.29(15)
C13 C14 C15 C16 -178.38(13)
C14 C15 C16 C17 -0.25(15)
C15 C16 C17 O5 0.70(15)
C14 O5 C17 C16 -0.88(14)
